data_9015089
loop_
_publ_author_name
'Guesdon, A.'
'Borel, M.'
'Grandin, A.'
'Leclaire, A.'
'Raveau, B.'

_publ_section_title
;
 Structure of Tl2Mo2P2O11
 _cod_database_code 1001592
;
_journal_name_full 'Acta Crystallographica, Section C'
_journal_page_first 1877
_journal_page_last 1879
_journal_paper_doi 10.1107/S0108270193004287
_journal_volume 49
_journal_year 1993
_chemical_formula_sum 'Mo4 O22 P4 Tl4'
_space_group_IT_number 14
_symmetry_space_group_name_Hall '-P 2ybc'
_symmetry_space_group_name_H-M 'P 1 21/c 1'
_cell_angle_alpha 90
_cell_angle_beta 97.64
_cell_angle_gamma 90
_cell_length_a 9.945
_cell_length_b 10.156
_cell_length_c 9.974
_cell_formula_units_Z 2
_cell_volume 998.446
_database_code_amcsd 0010287
_exptl_crystal_density_diffrn 5.579
_cod_duplicate_entry 1001592
_cod_original_cell_volume 998.445
_cod_original_formula_sum 'Mo4 P4 Tl4 O22'
_cod_database_code 9015089
_amcsd_formula_title Tl2Mo2P2O11

loop_
_space_group_symop_operation_xyz
x,y,z
x,1/2-y,1/2+z
-x,1/2+y,1/2-z
-x,-y,-z

loop_
_atom_site_label
_atom_site_fract_x
_atom_site_fract_y
_atom_site_fract_z
_atom_site_occupancy
Mo1 0.34480 0.08530 0.13250 1.00000
Mo2 0.07750 0.32190 0.14670 1.00000
P1 0.39620 0.37550 0.31540 1.00000
P2 0.12600 0.07580 0.35350 1.00000
Tl1 0.00000 0.00000 0.00000 1.00000
Tl2 0.75720 0.17760 0.28650 1.00000
Tl3 0.52730 0.07980 0.50770 0.50000
O1 0.28700 -0.05700 0.06100 1.00000
O2 0.42700 0.15200 -0.03300 1.00000
O3 0.26900 0.05400 0.31700 1.00000
O4 0.52600 0.00100 0.22100 1.00000
O5 0.19200 0.19200 0.09500 1.00000
O6 0.44300 0.25800 0.23800 1.00000
O7 -0.07300 0.26500 0.06600 1.00000
O8 -0.02400 0.48000 0.22500 1.00000
O9 0.13500 0.44900 0.00600 1.00000
O10 0.07200 0.21600 0.32000 1.00000
O11 0.24700 0.40800 0.27200 1.00000

loop_
_cod_related_entry_id
_cod_related_entry_database
_cod_related_entry_code
1 AMCSD 0010287
